data_1503350
loop_
_publ_author_name
'Han, Xiuling'
'Lu, Xiyan'

_publ_section_title
;
 Control of chemoselectivity by counteranions of cationic palladium
 complexes: a convenient enantioselective synthesis of dihydrocoumarins.
;
_journal_issue 1
_journal_name_full 'Organic letters'
_journal_page_first 108
_journal_page_last 111
_journal_paper_doi 10.1021/ol902538n
_journal_volume 12
_journal_year 2010
_chemical_formula_sum 'C18 H16 O3'
_chemical_formula_weight 280.31
_chemical_name_systematic
; 
 ? 
;
_space_group_IT_number 2
_symmetry_cell_setting triclinic
_symmetry_space_group_name_Hall '-P 1'
_symmetry_space_group_name_H-M 'P -1'
_atom_sites_solution_hydrogens geom
_atom_sites_solution_primary direct
_atom_sites_solution_secondary difmap
_audit_creation_method SHELXL-97
_cell_angle_alpha 96.846(2)
_cell_angle_beta 114.132(2)
_cell_angle_gamma 100.193(2)
_cell_formula_units_Z 2
_cell_length_a 9.0692(11)
_cell_length_b 9.1358(12)
_cell_length_c 10.1628(13)
_cell_measurement_reflns_used 1729
_cell_measurement_temperature 293(2)
_cell_measurement_theta_max 55.203
_cell_measurement_theta_min 4.495
_cell_volume 738.92(16)
_computing_cell_refinement 'Bruker SMART'
_computing_data_collection 'Bruker SMART'
_computing_data_reduction 'Bruker SHELXTL'
_computing_molecular_graphics 'Bruker SHELXTL'
_computing_publication_material 'Bruker SHELXTL'
_computing_structure_refinement 'SHELXL-97 (Sheldrick, 1997)'
_computing_structure_solution 'SHELXS-97 (Sheldrick, 1990)'
_diffrn_ambient_temperature 293(2)
_diffrn_measured_fraction_theta_full 0.974
_diffrn_measured_fraction_theta_max 0.974
_diffrn_measurement_device_type 'CCD area detector'
_diffrn_measurement_method 'phi and omega scans'
_diffrn_radiation_monochromator graphite
_diffrn_radiation_source 'fine-focus sealed tube'
_diffrn_radiation_type MoK\a
_diffrn_radiation_wavelength 0.71073
_diffrn_reflns_av_R_equivalents 0.0843
_diffrn_reflns_av_sigmaI/netI 0.0725
_diffrn_reflns_limit_h_max 8
_diffrn_reflns_limit_h_min -11
_diffrn_reflns_limit_k_max 11
_diffrn_reflns_limit_k_min -11
_diffrn_reflns_limit_l_max 12
_diffrn_reflns_limit_l_min -11
_diffrn_reflns_number 4370
_diffrn_reflns_theta_full 26.99
_diffrn_reflns_theta_max 26.99
_diffrn_reflns_theta_min 2.25
_exptl_absorpt_coefficient_mu 0.085
_exptl_absorpt_correction_T_max 1.00000
_exptl_absorpt_correction_T_min 0.75653
_exptl_absorpt_correction_type empirical
_exptl_absorpt_process_details sadabs
_exptl_crystal_colour colorless
_exptl_crystal_density_diffrn 1.260
_exptl_crystal_density_method 'not measured'
_exptl_crystal_description prismatic
_exptl_crystal_F_000 296
_exptl_crystal_size_max 0.476
_exptl_crystal_size_mid 0.415
_exptl_crystal_size_min 0.347
_refine_diff_density_max 0.218
_refine_diff_density_min -0.209
_refine_diff_density_rms 0.044
_refine_ls_extinction_coef 0.117(12)
_refine_ls_extinction_expression Fc^*^=kFc[1+0.001xFc^2^\l^3^/sin(2\q)]^-1/4^
_refine_ls_extinction_method SHELXL
_refine_ls_goodness_of_fit_ref 1.064
_refine_ls_hydrogen_treatment mixed
_refine_ls_matrix_type full
_refine_ls_number_parameters 197
_refine_ls_number_reflns 3140
_refine_ls_number_restraints 0
_refine_ls_restrained_S_all 1.064
_refine_ls_R_factor_all 0.0700
_refine_ls_R_factor_gt 0.0544
_refine_ls_shift/su_max 0.007
_refine_ls_shift/su_mean 0.001
_refine_ls_structure_factor_coef Fsqd
_refine_ls_weighting_details 'calc w=1/[\s^2^(Fo^2^)+(0.0780P)^2^+0.0172P] where P=(Fo^2^+2Fc^2^)/3'
_refine_ls_weighting_scheme calc
_refine_ls_wR_factor_gt 0.1498
_refine_ls_wR_factor_ref 0.1593
_reflns_number_gt 2342
_reflns_number_total 3140
_reflns_threshold_expression >2sigma(I)
_cod_data_source_file ol902538n_si_003.cif
_cod_data_source_block cd2888
_cod_depositor_comments
;
The following automatic conversions were performed:

'_symmetry_cell_setting' value 'Triclinic' changed to 'triclinic'
according to /home/saulius/struct/CIF-dictionaries/cif_core.dic
dictionary named 'cif_core.dic' version 2.4.2 from 2011-04-26.

Automatic conversion script
Id: cif_fix_values 1715 2011-07-08 13:25:40Z adriana 
;
_cod_original_sg_symbol_H-M P-1
_cod_database_code 1503350

loop_
_symmetry_equiv_pos_as_xyz
'x, y, z'
'-x, -y, -z'

loop_
_atom_site_label
_atom_site_type_symbol
_atom_site_fract_x
_atom_site_fract_y
_atom_site_fract_z
_atom_site_U_iso_or_equiv
_atom_site_adp_type
_atom_site_occupancy
_atom_site_symmetry_multiplicity
_atom_site_calc_flag
_atom_site_refinement_flags
O1 O 0.25054(16) 0.65380(14) 0.68479(13) 0.0580(4) Uani 1 1 d .
O2 O 0.34384(15) 0.46707(13) 0.77652(11) 0.0536(4) Uani 1 1 d .
O3 O 0.00974(16) 0.24247(16) 0.52447(15) 0.0602(4) Uani 1 1 d .
C1 C 0.2688(2) 0.52840(19) 0.65810(17) 0.0443(4) Uani 1 1 d .
C2 C 0.21922(19) 0.43273(18) 0.51098(16) 0.0404(4) Uani 1 1 d .
C3 C 0.15682(19) 0.26666(18) 0.50310(16) 0.0434(4) Uani 1 1 d .
H3 H 0.1349 0.2060 0.4078 0.052 Uiso 1 1 calc R
C4 C 0.28600(19) 0.21944(18) 0.62644(17) 0.0424(4) Uani 1 1 d .
C5 C 0.3756(2) 0.32380(19) 0.75898(17) 0.0441(4) Uani 1 1 d .
C6 C 0.4944(2) 0.2911(2) 0.87988(19) 0.0566(5) Uani 1 1 d .
H6 H 0.5541 0.3639 0.9674 0.068 Uiso 1 1 calc R
C7 C 0.5235(3) 0.1490(2) 0.8692(2) 0.0671(6) Uani 1 1 d .
H7 H 0.6024 0.1243 0.9506 0.080 Uiso 1 1 calc R
C8 C 0.4366(3) 0.0426(2) 0.7388(2) 0.0715(6) Uani 1 1 d .
H8 H 0.4571 -0.0535 0.7321 0.086 Uiso 1 1 calc R
C9 C 0.3188(2) 0.0785(2) 0.6176(2) 0.0575(5) Uani 1 1 d .
H9 H 0.2612 0.0066 0.5293 0.069 Uiso 1 1 calc R
C10 C 0.22908(19) 0.49241(19) 0.39956(17) 0.0427(4) Uani 1 1 d .
C11 C 0.2914(3) 0.6574(2) 0.4058(2) 0.0586(5) Uani 1 1 d .
H11A H 0.3415 0.7129 0.5063 0.088 Uiso 1 1 calc R
H11B H 0.1998 0.6965 0.3475 0.088 Uiso 1 1 calc R
H11C H 0.3728 0.6687 0.3678 0.088 Uiso 1 1 calc R
C12 C 0.1808(2) 0.3905(2) 0.25469(17) 0.0441(4) Uani 1 1 d .
C13 C 0.0249(3) 0.3657(3) 0.1397(2) 0.0727(7) Uani 1 1 d .
H13 H -0.0537 0.4118 0.1516 0.087 Uiso 1 1 calc R
C14 C -0.0151(3) 0.2720(3) 0.0064(2) 0.0763(7) Uani 1 1 d .
H14 H -0.1213 0.2569 -0.0701 0.092 Uiso 1 1 calc R
C15 C 0.0943(3) 0.2011(2) -0.01771(18) 0.0560(5) Uani 1 1 d .
C16 C 0.2485(3) 0.2281(3) 0.0960(2) 0.0755(7) Uani 1 1 d .
H16 H 0.3273 0.1830 0.0833 0.091 Uiso 1 1 calc R
C17 C 0.2910(2) 0.3207(3) 0.2300(2) 0.0702(6) Uani 1 1 d .
H17 H 0.3977 0.3361 0.3056 0.084 Uiso 1 1 calc R
C18 C 0.0455(3) 0.0959(3) -0.1633(2) 0.0816(7) Uani 1 1 d .
H18A H 0.0565 0.1548 -0.2324 0.122 Uiso 1 1 calc R
H18B H -0.0681 0.0385 -0.2011 0.122 Uiso 1 1 calc R
H18C H 0.1171 0.0275 -0.1488 0.122 Uiso 1 1 calc R
H2 H -0.072(4) 0.270(3) 0.455(3) 0.094(8) Uiso 1 1 d .

loop_
_atom_site_aniso_label
_atom_site_aniso_U_11
_atom_site_aniso_U_22
_atom_site_aniso_U_33
_atom_site_aniso_U_23
_atom_site_aniso_U_13
_atom_site_aniso_U_12
O1 0.0668(8) 0.0488(8) 0.0495(7) 0.0013(6) 0.0179(6) 0.0185(6)
O2 0.0671(8) 0.0524(8) 0.0314(6) 0.0013(5) 0.0126(5) 0.0186(6)
O3 0.0402(7) 0.0736(9) 0.0588(8) 0.0266(7) 0.0145(6) 0.0052(6)
C1 0.0412(9) 0.0460(10) 0.0376(9) 0.0041(7) 0.0124(7) 0.0067(7)
C2 0.0369(8) 0.0437(9) 0.0330(8) 0.0051(6) 0.0102(6) 0.0066(6)
C3 0.0421(9) 0.0451(9) 0.0322(8) 0.0039(7) 0.0109(6) 0.0017(7)
C4 0.0399(8) 0.0432(9) 0.0368(8) 0.0053(7) 0.0137(7) 0.0029(6)
C5 0.0449(9) 0.0446(9) 0.0369(8) 0.0051(7) 0.0147(7) 0.0073(7)
C6 0.0555(11) 0.0578(12) 0.0387(9) 0.0042(8) 0.0069(8) 0.0091(8)
C7 0.0584(12) 0.0644(13) 0.0577(12) 0.0177(10) 0.0044(9) 0.0151(9)
C8 0.0733(14) 0.0474(11) 0.0705(13) 0.0092(10) 0.0091(11) 0.0172(10)
C9 0.0589(11) 0.0448(10) 0.0509(10) 0.0023(8) 0.0118(9) 0.0060(8)
C10 0.0367(8) 0.0483(9) 0.0383(8) 0.0087(7) 0.0125(7) 0.0096(7)
C11 0.0641(12) 0.0546(11) 0.0590(11) 0.0166(9) 0.0297(9) 0.0095(9)
C12 0.0423(9) 0.0536(10) 0.0361(8) 0.0134(7) 0.0169(7) 0.0098(7)
C13 0.0526(12) 0.1104(19) 0.0452(11) 0.0034(11) 0.0094(9) 0.0353(12)
C14 0.0557(12) 0.115(2) 0.0389(10) 0.0052(11) 0.0056(9) 0.0199(12)
C15 0.0689(12) 0.0623(12) 0.0360(9) 0.0126(8) 0.0254(9) 0.0075(9)
C16 0.0709(14) 0.1083(19) 0.0529(12) 0.0077(11) 0.0285(10) 0.0388(13)
C17 0.0479(11) 0.1086(18) 0.0449(10) 0.0026(11) 0.0119(9) 0.0279(11)
C18 0.1127(19) 0.0814(16) 0.0462(11) 0.0062(10) 0.0393(12) 0.0079(13)

loop_
_atom_type_symbol
_atom_type_description
_atom_type_scat_dispersion_real
_atom_type_scat_dispersion_imag
_atom_type_scat_source
C C 0.0033 0.0016 'International Tables Vol C Tables 4.2.6.8 and 6.1.1.4'
H H 0.0000 0.0000 'International Tables Vol C Tables 4.2.6.8 and 6.1.1.4'
O O 0.0106 0.0060 'International Tables Vol C Tables 4.2.6.8 and 6.1.1.4'

loop_
_geom_angle_atom_site_label_1
_geom_angle_atom_site_label_2
_geom_angle_atom_site_label_3
_geom_angle
C1 O2 C5 121.25(12)
C3 O3 H2 111.7(18)
O1 C1 O2 116.25(14)
O1 C1 C2 127.54(15)
O2 C1 C2 116.22(14)
C10 C2 C1 122.16(15)
C10 C2 C3 125.36(14)
C1 C2 C3 112.48(13)
O3 C3 C4 107.17(13)
O3 C3 C2 110.16(13)
C4 C3 C2 108.51(12)
O3 C3 H3 110.3
C4 C3 H3 110.3
C2 C3 H3 110.3
C9 C4 C5 117.95(15)
C9 C4 C3 124.38(14)
C5 C4 C3 117.65(15)
C6 C5 C4 122.37(16)
C6 C5 O2 116.93(14)
C4 C5 O2 120.66(14)
C7 C6 C5 118.69(16)
C7 C6 H6 120.7
C5 C6 H6 120.7
C6 C7 C8 120.35(17)
C6 C7 H7 119.8
C8 C7 H7 119.8
C7 C8 C9 120.04(19)
C7 C8 H8 120.0
C9 C8 H8 120.0
C4 C9 C8 120.59(17)
C4 C9 H9 119.7
C8 C9 H9 119.7
C2 C10 C12 119.89(15)
C2 C10 C11 125.98(15)
C12 C10 C11 114.10(14)
C10 C11 H11A 109.5
C10 C11 H11B 109.5
H11A C11 H11B 109.5
C10 C11 H11C 109.5
H11A C11 H11C 109.5
H11B C11 H11C 109.5
C17 C12 C13 117.26(16)
C17 C12 C10 121.29(15)
C13 C12 C10 121.43(16)
C12 C13 C14 119.96(19)
C12 C13 H13 120.0
C14 C13 H13 120.0
C15 C14 C13 122.76(18)
C15 C14 H14 118.6
C13 C14 H14 118.6
C16 C15 C14 116.69(17)
C16 C15 C18 121.7(2)
C14 C15 C18 121.60(19)
C15 C16 C17 121.55(19)
C15 C16 H16 119.2
C17 C16 H16 119.2
C12 C17 C16 121.76(17)
C12 C17 H17 119.1
C16 C17 H17 119.1
C15 C18 H18A 109.5
C15 C18 H18B 109.5
H18A C18 H18B 109.5
C15 C18 H18C 109.5
H18A C18 H18C 109.5
H18B C18 H18C 109.5

loop_
_geom_bond_atom_site_label_1
_geom_bond_atom_site_label_2
_geom_bond_distance
O1 C1 1.2012(19)
O2 C1 1.3607(19)
O2 C5 1.396(2)
O3 C3 1.421(2)
O3 H2 0.89(3)
C1 C2 1.484(2)
C2 C10 1.342(2)
C2 C3 1.503(2)
C3 C4 1.496(2)
C3 H3 0.9800
C4 C9 1.372(2)
C4 C5 1.381(2)
C5 C6 1.371(2)
C6 C7 1.370(3)
C6 H6 0.9300
C7 C8 1.375(3)
C7 H7 0.9300
C8 C9 1.382(3)
C8 H8 0.9300
C9 H9 0.9300
C10 C12 1.493(2)
C10 C11 1.497(2)
C11 H11A 0.9600
C11 H11B 0.9600
C11 H11C 0.9600
C12 C17 1.364(3)
C12 C13 1.374(2)
C13 C14 1.383(3)
C13 H13 0.9300
C14 C15 1.361(3)
C14 H14 0.9300
C15 C16 1.357(3)
C15 C18 1.511(3)
C16 C17 1.378(3)
C16 H16 0.9300
C17 H17 0.9300
C18 H18A 0.9600
C18 H18B 0.9600
C18 H18C 0.9600

loop_
_geom_hbond_atom_site_label_D
_geom_hbond_atom_site_label_H
_geom_hbond_atom_site_label_A
_geom_hbond_distance_DH
_geom_hbond_distance_HA
_geom_hbond_distance_DA
_geom_hbond_angle_DHA
_geom_hbond_site_symmetry_A
O3 H2 O1 0.89(3) 1.97(3) 2.8566(18) 175(2) 2_566

loop_
_geom_torsion_atom_site_label_1
_geom_torsion_atom_site_label_2
_geom_torsion_atom_site_label_3
_geom_torsion_atom_site_label_4
_geom_torsion
C5 O2 C1 O1 -178.23(15)
C5 O2 C1 C2 1.6(2)
O1 C1 C2 C10 36.2(3)
O2 C1 C2 C10 -143.69(16)
O1 C1 C2 C3 -143.13(18)
O2 C1 C2 C3 37.03(19)
C10 C2 C3 O3 -116.11(17)
C1 C2 C3 O3 63.14(16)
C10 C2 C3 C4 126.85(17)
C1 C2 C3 C4 -53.90(18)
O3 C3 C4 C9 95.3(2)
C2 C3 C4 C9 -145.73(17)
O3 C3 C4 C5 -83.20(17)
C2 C3 C4 C5 35.7(2)
C9 C4 C5 C6 0.0(3)
C3 C4 C5 C6 178.65(16)
C9 C4 C5 O2 -177.68(16)
C3 C4 C5 O2 1.0(2)
C1 O2 C5 C6 160.15(16)
C1 O2 C5 C4 -22.0(2)
C4 C5 C6 C7 -0.9(3)
O2 C5 C6 C7 176.86(18)
C5 C6 C7 C8 1.0(3)
C6 C7 C8 C9 -0.2(4)
C5 C4 C9 C8 0.8(3)
C3 C4 C9 C8 -177.74(18)
C7 C8 C9 C4 -0.7(3)
C1 C2 C10 C12 178.77(14)
C3 C2 C10 C12 -2.0(2)
C1 C2 C10 C11 1.0(3)
C3 C2 C10 C11 -179.81(16)
C2 C10 C12 C17 -84.4(2)
C11 C10 C12 C17 93.6(2)
C2 C10 C12 C13 97.0(2)
C11 C10 C12 C13 -84.9(2)
C17 C12 C13 C14 0.6(3)
C10 C12 C13 C14 179.19(19)
C12 C13 C14 C15 0.1(4)
C13 C14 C15 C16 -0.9(3)
C13 C14 C15 C18 178.2(2)
C14 C15 C16 C17 1.0(4)
C18 C15 C16 C17 -178.1(2)
C13 C12 C17 C16 -0.5(3)
C10 C12 C17 C16 -179.1(2)
C15 C16 C17 C12 -0.3(4)
